data_9001362
loop_
_publ_author_name
'Sen Gupta, P. K.'
'Swihart, G. H.'
'Dimitrijevic, R.'
'Hossain, M. B.'

_publ_section_title
;
 The crystal structure of luneburgite, Mg3(H2O)6[B2(OH)6(PO4)2]
;
_journal_name_full 'American Mineralogist'
_journal_page_first 1400
_journal_page_last 1407
_journal_volume 76
_journal_year 1991
_chemical_compound_source 'Bela Stena, Serbia, Yugoslavia'
_chemical_formula_sum 'B2 H18 Mg3 O20 P2'
_chemical_name_mineral Luneburgite
_space_group_IT_number 2
_symmetry_space_group_name_Hall '-P 1'
_symmetry_space_group_name_H-M 'P -1'
_cell_angle_alpha 84.46
_cell_angle_beta 106.40
_cell_angle_gamma 96.40
_cell_length_a 6.3475
_cell_length_b 9.8027
_cell_length_c 6.2976
_cell_formula_units_Z 1
_cell_volume 372.696
_database_code_amcsd 0001396
_exptl_crystal_density_diffrn 2.204
_cod_original_formula_sum 'Mg3 P2 B2 O20 H18'
_cod_database_code 9001362

loop_
_space_group_symop_operation_xyz
x,y,z
-x,-y,-z

loop_
_atom_site_aniso_label
_atom_site_aniso_U_11
_atom_site_aniso_U_22
_atom_site_aniso_U_33
_atom_site_aniso_U_12
_atom_site_aniso_U_13
_atom_site_aniso_U_23
Mg1 0.01180 0.00830 0.01000 0.00129 0.00069 -0.00205
Mg2 0.00873 0.01036 0.00676 -0.00013 0.00242 -0.00095
P 0.00823 0.00785 0.00529 0.00073 0.00133 -0.00070
B 0.00700 0.00770 0.00760 -0.00010 0.00100 -0.00210
O1 0.01490 0.00850 0.01100 0.00180 -0.00060 -0.00270
O2 0.01070 0.01780 0.00890 0.00100 0.00380 -0.00190
O3 0.01540 0.01040 0.00610 0.00240 0.00160 -0.00030
O4 0.00900 0.01230 0.00740 -0.00120 -0.00080 0.00050
O5 0.01150 0.00920 0.01640 0.00150 -0.00090 -0.00260
O6 0.01070 0.01900 0.01080 -0.00140 0.00420 -0.00550
O7 0.00730 0.00960 0.01420 -0.00140 0.00230 -0.00360
O8 0.01960 0.01850 0.01870 -0.00120 0.00760 -0.00060
O9 0.01630 0.01180 0.01050 0.00090 0.00210 -0.00100
O10 0.01230 0.01360 0.01280 0.00090 0.00450 0.00220

loop_
_atom_site_label
_atom_site_fract_x
_atom_site_fract_y
_atom_site_fract_z
_atom_site_U_iso_or_equiv
Mg1 0.00000 0.00000 0.00000 ?
Mg2 0.33887 0.66623 -0.31919 ?
P 0.24078 0.72309 0.13711 ?
B -0.12248 0.71136 -0.22907 ?
O1 0.22712 0.87371 0.17200 ?
O2 0.41127 0.71210 0.01082 ?
O3 0.28952 0.63511 0.35400 ?
O4 0.00992 0.66280 -0.00409 ?
O5 -0.15042 0.85815 -0.22787 ?
O6 0.00028 0.69116 -0.38998 ?
O7 -0.33537 0.63179 -0.27715 ?
O8 -0.21919 0.91168 0.20918 ?
O9 0.39704 0.87847 -0.39107 ?
O10 0.26772 0.45615 -0.24132 ?
H1 0.27790 0.12760 0.28590 0.04002
H2 0.07800 0.35990 0.48790 0.04002
H3 0.32400 0.44640 0.30510 0.04002
H4 0.66570 0.85880 0.14470 0.04002
H5 0.85060 0.86670 0.30660 0.04002
H6 0.65240 0.06560 0.33620 0.04002
H7 0.34350 0.89460 0.47920 0.04002
H8 0.82330 0.55810 0.17170 0.04002
H9 0.62790 0.58780 0.17930 0.04002

loop_
_cod_related_entry_id
_cod_related_entry_database
_cod_related_entry_code
1 AMCSD 0001396
